data_1547043
loop_
_publ_author_name
'Morris, Patrick J.'
'Moaddel, Ruin'
'Zanos, Panos'
'Moore, Curtis E.'
'Gould, Todd'
'Zarate, Jr, Carlos A'
'Thomas, Craig J.'

_publ_section_title
;
 Synthesis and N-Methyl-d-aspartate (NMDA) Receptor Activity of Ketamine
 Metabolites.
;
_journal_issue 17
_journal_name_full 'Organic letters'
_journal_page_first 4572
_journal_page_last 4575
_journal_paper_doi 10.1021/acs.orglett.7b02177
_journal_volume 19
_journal_year 2017
_chemical_absolute_configuration ad
_chemical_formula_moiety 'C12 H15 Cl N O2, Cl'
_chemical_formula_sum 'C12 H15 Cl2 N O2'
_chemical_formula_weight 276.15
_space_group_crystal_system monoclinic
_space_group_IT_number 4
_space_group_name_Hall 'P 2yb'
_space_group_name_H-M_alt 'P 1 21 1'
_symmetry_space_group_name_Hall 'P 2yb'
_symmetry_space_group_name_H-M 'P 1 21 1'
_atom_sites_solution_hydrogens mixed
_atom_sites_solution_primary dual
_atom_sites_solution_secondary difmap
_audit_creation_date 2016-08-04
_audit_creation_method
;
Olex2 1.2-beta
(compiled 2016.07.26 svn.r3321 for OlexSys, GUI svn.r5206)
;
_cell_angle_alpha 90
_cell_angle_beta 96.832(3)
_cell_angle_gamma 90
_cell_formula_units_Z 2
_cell_length_a 7.3612(9)
_cell_length_b 7.4951(9)
_cell_length_c 11.3569(13)
_cell_measurement_reflns_used 7055
_cell_measurement_temperature 100
_cell_measurement_theta_max 26.364
_cell_measurement_theta_min 2.787
_cell_volume 622.14(13)
_computing_cell_refinement 'SAINT v8.34A (Bruker, 2013)'
_computing_data_collection 'APEX2 v2013.6-2 (Bruker, 2013)'
_computing_data_reduction 'SAINT v8.34A (Bruker, 2013)'
_computing_molecular_graphics 'Olex2 (Dolomanov et al., 2009)'
_computing_publication_material 'Olex2 (Dolomanov et al., 2009)'
_computing_structure_refinement 'ShelXL (Sheldrick, 2015)'
_computing_structure_solution 'ShelXT (Sheldrick, 2015)'
_diffrn_ambient_temperature 100
_diffrn_detector 'Bruker APEX-II CCD'
_diffrn_detector_area_resol_mean 7.9
_diffrn_detector_type 'CCD Area Detector'
_diffrn_measured_fraction_theta_full 1.000
_diffrn_measured_fraction_theta_max 0.996
_diffrn_measurement_device 'Kappa Four-Circle Diffractometer'
_diffrn_measurement_device_type 'Bruker X8 APEX II'
_diffrn_measurement_method '\w and \f scans'
_diffrn_radiation_monochromator graphite
_diffrn_radiation_probe x-ray
_diffrn_radiation_type MoK\a
_diffrn_radiation_wavelength 0.71073
_diffrn_reflns_av_R_equivalents 0.0267
_diffrn_reflns_av_unetI/netI 0.0229
_diffrn_reflns_Laue_measured_fraction_full 1.000
_diffrn_reflns_Laue_measured_fraction_max 0.996
_diffrn_reflns_limit_h_max 8
_diffrn_reflns_limit_h_min -9
_diffrn_reflns_limit_k_max 9
_diffrn_reflns_limit_k_min -9
_diffrn_reflns_limit_l_max 11
_diffrn_reflns_limit_l_min -14
_diffrn_reflns_number 10243
_diffrn_reflns_point_group_measured_fraction_full 1.000
_diffrn_reflns_point_group_measured_fraction_max 0.987
_diffrn_reflns_theta_full 25.000
_diffrn_reflns_theta_max 26.386
_diffrn_reflns_theta_min 1.806
_diffrn_source 'sealed tube'
_diffrn_source_type fine-focus
_diffrn_standards_number 0
_exptl_absorpt_coefficient_mu 0.510
_exptl_absorpt_correction_T_max 0.0932
_exptl_absorpt_correction_T_min 0.0664
_exptl_absorpt_correction_type multi-scan
_exptl_absorpt_process_details
;
SADABS-2014/5 (Bruker,2014/5) was used for absorption correction.
wR2(int) was 0.0465 before and 0.0404 after correction.
The Ratio of minimum to maximum transmission is 0.7124.
The \l/2 correction factor is 0.00150.
;
_exptl_crystal_colour Colorless
_exptl_crystal_colour_primary Colorless
_exptl_crystal_density_diffrn 1.474
_exptl_crystal_description Rod
_exptl_crystal_F_000 288
_exptl_crystal_size_max 0.467
_exptl_crystal_size_mid 0.323
_exptl_crystal_size_min 0.215
_refine_diff_density_max 0.235
_refine_diff_density_min -0.152
_refine_diff_density_rms 0.037
_refine_ls_abs_structure_details
;
 Flack x determined using 1096 quotients [(I+)-(I-)]/[(I+)+(I-)]
 (Parsons, Flack and Wagner, Acta Cryst. B69 (2013) 249-259).
;
_refine_ls_abs_structure_Flack 0.008(18)
_refine_ls_extinction_method none
_refine_ls_goodness_of_fit_ref 1.046
_refine_ls_hydrogen_treatment mixed
_refine_ls_matrix_type full
_refine_ls_number_parameters 170
_refine_ls_number_reflns 2513
_refine_ls_number_restraints 5
_refine_ls_restrained_S_all 1.047
_refine_ls_R_factor_all 0.0209
_refine_ls_R_factor_gt 0.0200
_refine_ls_shift/su_max 0.001
_refine_ls_shift/su_mean 0.000
_refine_ls_structure_factor_coef Fsqd
_refine_ls_weighting_details 'w=1/[\s^2^(Fo^2^)+(0.0294P)^2^+0.0851P] where P=(Fo^2^+2Fc^2^)/3'
_refine_ls_weighting_scheme calc
_refine_ls_wR_factor_gt 0.0509
_refine_ls_wR_factor_ref 0.0515
_reflns_Friedel_coverage 0.836
_reflns_Friedel_fraction_full 1.000
_reflns_Friedel_fraction_max 0.977
_reflns_number_gt 2447
_reflns_number_total 2513
_reflns_threshold_expression 'I > 2\s(I)'
_cod_data_source_file ol7b02177_si_003.cif
_cod_data_source_block NIH17
_cod_depositor_comments
;
The following automatic conversions were performed:

'_diffrn_radiation_probe' value 'X-ray' changed to 'x-ray' according
to
/home/data/users/saulius/crontab/automatic-downloads/current/ACS/lib/dictionaries/cif_core.dic
dictionary named 'cif_core.dic' version 2.4.2 from 2011-04-26.

Automatic conversion script
Id: cif_fix_values 4973 2017-02-22 13:04:09Z antanas 
;
_cod_database_code 1547043
_shelx_space_group_comment
;
The symmetry employed for this shelxl refinement is uniquely defined
by the following loop, which should always be used as a source of
symmetry information in preference to the above space-group names.
They are only intended as comments.
;
_shelx_estimated_absorpt_t_max 0.898
_shelx_estimated_absorpt_t_min 0.796
_olex2_refinement_description
;
1. Fixed Uiso
 At 1.2 times of:
  All C(H) groups, All C(H,H) groups
2. Restrained distances
 O2-H2 = N1-H1C = N1-H1A = N1-H1B
 0.95 with sigma of 0.02
3.a Ternary CH refined with riding coordinates:
 C2(H2A)
3.b Secondary CH2 refined with riding coordinates:
 C3(H3A,H3B), C4(H4A,H4B), C5(H5A,H5B)
3.c Aromatic/amide H refined with riding coordinates:
 C9(H9), C10(H10), C11(H11), C12(H12)
;
_shelx_shelxl_version_number 2014/7
_olex2_submission_special_instructions 'No special instructions were received'

loop_
_space_group_symop_operation_xyz
'x, y, z'
'-x, y+1/2, -z'

loop_
_atom_site_label
_atom_site_type_symbol
_atom_site_fract_x
_atom_site_fract_y
_atom_site_fract_z
_atom_site_U_iso_or_equiv
_atom_site_adp_type
_atom_site_occupancy
_atom_site_site_symmetry_order
_atom_site_calc_flag
_atom_site_refinement_flags_posn
Cl1 Cl 0.65647(7) 0.19323(7) 0.13629(4) 0.01937(13) Uani 1 1 d .
O1 O 0.5224(2) 0.2955(2) 0.38508(13) 0.0169(3) Uani 1 1 d .
O2 O 0.19222(19) 0.4026(2) 0.27457(13) 0.0168(3) Uani 1 1 d D
H2 H 0.221(4) 0.304(4) 0.317(3) 0.044(9) Uiso 1 1 d D
N1 N 0.8565(2) 0.4290(3) 0.36893(15) 0.0136(4) Uani 1 1 d D
H1A H 0.965(3) 0.460(3) 0.338(2) 0.021(6) Uiso 1 1 d D
H1B H 0.873(4) 0.458(4) 0.4508(19) 0.026(7) Uiso 1 1 d D
H1C H 0.850(4) 0.305(3) 0.366(2) 0.029(8) Uiso 1 1 d D
C1 C 0.5223(3) 0.4237(3) 0.31967(17) 0.0126(4) Uani 1 1 d .
C2 C 0.3483(3) 0.5092(3) 0.26274(18) 0.0135(4) Uani 1 1 d .
H2A H 0.3578 0.5290 0.1766 0.016 Uiso 1 1 calc R
C3 C 0.3301(3) 0.6901(3) 0.32322(18) 0.0165(4) Uani 1 1 d .
H3A H 0.2214 0.7534 0.2840 0.020 Uiso 1 1 calc R
H3B H 0.3118 0.6707 0.4072 0.020 Uiso 1 1 calc R
C4 C 0.5001(3) 0.8056(3) 0.31739(19) 0.0168(5) Uani 1 1 d .
H4A H 0.4885 0.9167 0.3630 0.020 Uiso 1 1 calc R
H4B H 0.5090 0.8388 0.2339 0.020 Uiso 1 1 calc R
C5 C 0.6740(3) 0.7069(3) 0.36779(17) 0.0142(4) Uani 1 1 d .
H5A H 0.6695 0.6835 0.4532 0.017 Uiso 1 1 calc R
H5B H 0.7814 0.7837 0.3603 0.017 Uiso 1 1 calc R
C6 C 0.6978(3) 0.5273(3) 0.30326(17) 0.0121(4) Uani 1 1 d .
C7 C 0.7327(2) 0.5480(3) 0.17314(16) 0.0133(4) Uani 1 1 d .
C8 C 0.7194(3) 0.4056(3) 0.09345(18) 0.0146(4) Uani 1 1 d .
C9 C 0.7586(3) 0.4236(3) -0.02248(18) 0.0187(4) Uani 1 1 d .
H9 H 0.7483 0.3237 -0.0744 0.022 Uiso 1 1 calc R
C10 C 0.8126(3) 0.5872(3) -0.06220(19) 0.0216(5) Uani 1 1 d .
H10 H 0.8389 0.6009 -0.1416 0.026 Uiso 1 1 calc R
C11 C 0.8281(3) 0.7308(3) 0.0146(2) 0.0203(5) Uani 1 1 d .
H11 H 0.8646 0.8438 -0.0124 0.024 Uiso 1 1 calc R
C12 C 0.7907(3) 0.7115(3) 0.13100(18) 0.0165(4) Uani 1 1 d .
H12 H 0.8048 0.8111 0.1830 0.020 Uiso 1 1 calc R
Cl2 Cl 0.96235(7) 0.54826(7) 0.62907(4) 0.01584(12) Uani 1 1 d .

loop_
_atom_site_aniso_label
_atom_site_aniso_U_11
_atom_site_aniso_U_22
_atom_site_aniso_U_33
_atom_site_aniso_U_23
_atom_site_aniso_U_13
_atom_site_aniso_U_12
Cl1 0.0251(3) 0.0136(2) 0.0194(2) -0.0026(2) 0.0030(2) -0.0017(2)
O1 0.0169(8) 0.0162(8) 0.0184(8) 0.0044(6) 0.0049(6) 0.0001(6)
O2 0.0106(7) 0.0179(8) 0.0221(8) 0.0020(6) 0.0029(6) -0.0013(6)
N1 0.0121(9) 0.0157(9) 0.0129(8) 0.0005(7) 0.0009(7) 0.0004(7)
C1 0.0153(10) 0.0127(10) 0.0103(9) -0.0035(8) 0.0036(8) -0.0002(8)
C2 0.0126(10) 0.0143(11) 0.0142(9) 0.0003(8) 0.0035(8) -0.0019(8)
C3 0.0152(10) 0.0153(10) 0.0190(10) -0.0012(10) 0.0019(8) 0.0042(9)
C4 0.0181(11) 0.0133(11) 0.0190(11) -0.0023(8) 0.0023(8) 0.0013(9)
C5 0.0146(10) 0.0138(10) 0.0139(9) -0.0023(9) 0.0009(7) -0.0010(9)
C6 0.0100(9) 0.0130(10) 0.0130(9) -0.0005(8) 0.0004(7) 0.0003(8)
C7 0.0095(9) 0.0170(10) 0.0135(9) 0.0011(9) 0.0011(7) 0.0020(9)
C8 0.0113(10) 0.0160(11) 0.0161(10) 0.0028(8) -0.0002(8) 0.0012(8)
C9 0.0167(10) 0.0252(11) 0.0138(10) -0.0010(10) 0.0005(8) 0.0065(9)
C10 0.0170(11) 0.0336(15) 0.0144(10) 0.0073(9) 0.0032(8) 0.0043(9)
C11 0.0147(10) 0.0250(13) 0.0214(11) 0.0093(9) 0.0029(8) 0.0001(9)
C12 0.0135(10) 0.0170(11) 0.0191(10) 0.0012(9) 0.0017(8) -0.0018(9)
Cl2 0.0185(2) 0.0136(2) 0.0152(2) -0.0006(2) 0.00070(17) -0.0007(2)

loop_
_atom_type_symbol
_atom_type_description
_atom_type_scat_dispersion_real
_atom_type_scat_dispersion_imag
_atom_type_scat_source
C C 0.0033 0.0016 'International Tables Vol C Tables 4.2.6.8 and 6.1.1.4'
H H 0.0000 0.0000 'International Tables Vol C Tables 4.2.6.8 and 6.1.1.4'
Cl Cl 0.1484 0.1585 'International Tables Vol C Tables 4.2.6.8 and 6.1.1.4'
N N 0.0061 0.0033 'International Tables Vol C Tables 4.2.6.8 and 6.1.1.4'
O O 0.0106 0.0060 'International Tables Vol C Tables 4.2.6.8 and 6.1.1.4'

loop_
_geom_angle_atom_site_label_1
_geom_angle_atom_site_label_2
_geom_angle_atom_site_label_3
_geom_angle
C2 O2 H2 112(2)
H1A N1 H1B 107(2)
H1A N1 H1C 106(2)
H1B N1 H1C 105(2)
C6 N1 H1A 110.1(16)
C6 N1 H1B 112.1(16)
C6 N1 H1C 115.8(18)
O1 C1 C2 122.50(18)
O1 C1 C6 122.30(19)
C2 C1 C6 114.63(17)
O2 C2 C1 112.09(16)
O2 C2 H2A 109.1
O2 C2 C3 109.94(16)
C1 C2 H2A 109.1
C1 C2 C3 107.39(16)
C3 C2 H2A 109.1
C2 C3 H3A 109.3
C2 C3 H3B 109.3
H3A C3 H3B 108.0
C4 C3 C2 111.46(17)
C4 C3 H3A 109.3
C4 C3 H3B 109.3
C3 C4 H4A 109.4
C3 C4 H4B 109.4
C3 C4 C5 111.25(17)
H4A C4 H4B 108.0
C5 C4 H4A 109.4
C5 C4 H4B 109.4
C4 C5 H5A 109.1
C4 C5 H5B 109.1
C4 C5 C6 112.30(16)
H5A C5 H5B 107.9
C6 C5 H5A 109.1
C6 C5 H5B 109.1
N1 C6 C1 107.91(17)
N1 C6 C5 108.41(15)
N1 C6 C7 108.56(16)
C1 C6 C5 103.68(15)
C7 C6 C1 113.97(16)
C7 C6 C5 114.01(18)
C8 C7 C6 122.64(19)
C8 C7 C12 116.61(18)
C12 C7 C6 120.64(19)
C7 C8 Cl1 121.19(16)
C9 C8 Cl1 116.44(18)
C9 C8 C7 122.4(2)
C8 C9 H9 120.1
C10 C9 C8 119.7(2)
C10 C9 H9 120.1
C9 C10 H10 120.3
C9 C10 C11 119.4(2)
C11 C10 H10 120.3
C10 C11 H11 119.7
C10 C11 C12 120.6(2)
C12 C11 H11 119.7
C7 C12 H12 119.3
C11 C12 C7 121.3(2)
C11 C12 H12 119.3

loop_
_geom_bond_atom_site_label_1
_geom_bond_atom_site_label_2
_geom_bond_distance
Cl1 C8 1.744(2)
O1 C1 1.215(3)
O2 H2 0.89(2)
O2 C2 1.419(2)
N1 H1A 0.94(2)
N1 H1B 0.95(2)
N1 H1C 0.93(2)
N1 C6 1.502(3)
C1 C2 1.507(3)
C1 C6 1.538(3)
C2 H2A 1.0000
C2 C3 1.533(3)
C3 H3A 0.9900
C3 H3B 0.9900
C3 C4 1.529(3)
C4 H4A 0.9900
C4 H4B 0.9900
C4 C5 1.529(3)
C5 H5A 0.9900
C5 H5B 0.9900
C5 C6 1.553(3)
C6 C7 1.537(3)
C7 C8 1.395(3)
C7 C12 1.400(3)
C8 C9 1.387(3)
C9 H9 0.9500
C9 C10 1.382(4)
C10 H10 0.9500
C10 C11 1.382(3)
C11 H11 0.9500
C11 C12 1.389(3)
C12 H12 0.9500

loop_
_geom_hbond_atom_site_label_D
_geom_hbond_atom_site_label_H
_geom_hbond_atom_site_label_A
_geom_hbond_distance_DH
_geom_hbond_distance_HA
_geom_hbond_distance_DA
_geom_hbond_angle_DHA
_geom_hbond_site_symmetry_A
O2 H2 Cl2 0.89(2) 2.46(3) 3.1370(17) 133(3) 2_646
N1 H1A O2 0.94(2) 1.95(2) 2.815(2) 153(2) 1_655
N1 H1B Cl2 0.95(2) 2.16(2) 3.0963(18) 168(2) .
N1 H1C Cl2 0.93(2) 2.37(2) 3.149(2) 142(2) 2_746
